data_7706630
loop_
_publ_author_name
'Kordestani, Nazanin'
'Amiri Rudbari, Hadi'
'Fernandes, Alexandra R.'
'Raposo, Lu\'is R'
'Luz, Andr\'e'
'Baptista, Pedro V.'
'Bruno, Giuseppe'
'Scopelliti, Rosario'
'Fateminia, Zohreh'
'Micale, Nicola'
'Tumanov, Nikolay'
'Wouters, Johan'
'Abbasi Kajani, Abolghasem'
'Bordbar, Abdol-Khalegh'

_publ_section_title
;
 Copper(ii) complexes with tridentate halogen-substituted Schiff base
 ligands: synthesis, crystal structures and investigating the effect of
 halogenation, leaving groups and ligand flexibility on antiproliferative
 activities.
;
_journal_issue 11
_journal_name_full 'Dalton transactions (Cambridge, England : 2003)'
_journal_page_first 3990
_journal_page_last 4007
_journal_paper_doi 10.1039/d0dt03962d
_journal_volume 50
_journal_year 2021
_chemical_formula_moiety 'C14 H11 Cl Cu I2 N2 O'
_chemical_formula_sum 'C14 H11 Cl Cu I2 N2 O'
_chemical_formula_weight 576.04
_space_group_crystal_system triclinic
_space_group_IT_number 2
_space_group_name_Hall '-P 1'
_space_group_name_H-M_alt 'P -1'
_atom_sites_solution_hydrogens geom
_atom_sites_solution_primary dual
_atom_sites_solution_secondary difmap
_audit_creation_method SHELXL-2018/3
_audit_update_record
;
2018-10-08 deposited with the CCDC.	2021-02-15 downloaded from the CCDC.
;
_cell_angle_alpha 74.533(6)
_cell_angle_beta 88.995(5)
_cell_angle_gamma 79.331(5)
_cell_formula_units_Z 2
_cell_length_a 7.6342(4)
_cell_length_b 8.3051(6)
_cell_length_c 13.3598(10)
_cell_measurement_reflns_used 3187
_cell_measurement_temperature 100.01(10)
_cell_measurement_theta_max 29.1910
_cell_measurement_theta_min 3.9620
_cell_volume 801.81(10)
_computing_cell_refinement 'CrysAlisPro 1.171.39.46 (Rigaku OD, 2018)'
_computing_data_collection 'CrysAlisPro 1.171.39.46 (Rigaku OD, 2018)'
_computing_data_reduction 'CrysAlisPro 1.171.39.46 (Rigaku OD, 2018)'
_computing_molecular_graphics 'Mercury 3.10.3 (CCDC, 2018)'
_computing_publication_material 'CIFTab (Sheldrick, 2015)'
_computing_structure_refinement 'SHELXL-2018/3 (Sheldrick, 2018)'
_computing_structure_solution 'SHELXT (Sheldrick, 2015)'
_diffrn_ambient_environment N~2~
_diffrn_ambient_temperature 100.01(10)
_diffrn_detector 'CCD plate'
_diffrn_detector_area_resol_mean 10.2665
_diffrn_detector_type Atlas
_diffrn_measured_fraction_theta_full 0.991
_diffrn_measured_fraction_theta_max 0.839
_diffrn_measurement_details
;
List of Runs (angles in degrees, time in seconds):

  # Type    Start    End  Width  t~exp~   \w     \q     \k     \f   Frames
#--------------------------------------------------------------------------
  1  \w    -20.00   5.00   1.00    1.00    --   -9.84 -99.00 120.00   25
  2  \w    -76.00  18.00   1.00    1.00    --   -9.84 -57.00 120.00   94
  3  \w    -71.00  17.00   1.00    1.00    --   -9.84 -77.00   0.00   88
  4  \w    -32.00  63.00   1.00    1.00    --   -9.84  57.00 -90.00   95
;
_diffrn_measurement_device 'four-circle diffractometer'
_diffrn_measurement_device_type 'SuperNova, Dual, Cu at home/near, Atlas'
_diffrn_measurement_method '\w scans'
_diffrn_radiation_monochromator mirror
_diffrn_radiation_probe x-ray
_diffrn_radiation_type 'Mo K\a'
_diffrn_radiation_wavelength 0.71073
_diffrn_reflns_av_unetI/netI 0.0594
_diffrn_reflns_Laue_measured_fraction_full 0.991
_diffrn_reflns_Laue_measured_fraction_max 0.839
_diffrn_reflns_limit_h_max 10
_diffrn_reflns_limit_h_min -10
_diffrn_reflns_limit_k_max 10
_diffrn_reflns_limit_k_min -10
_diffrn_reflns_limit_l_max 18
_diffrn_reflns_limit_l_min -8
_diffrn_reflns_number 3771
_diffrn_reflns_point_group_measured_fraction_full 0.991
_diffrn_reflns_point_group_measured_fraction_max 0.839
_diffrn_reflns_theta_full 25.242
_diffrn_reflns_theta_max 29.597
_diffrn_reflns_theta_min 3.379
_diffrn_source 'micro-focus sealed X-ray tube'
_diffrn_source_type 'SuperNova (Mo) X-ray Source'
_exptl_absorpt_coefficient_mu 5.377
_exptl_absorpt_correction_T_max 1.000
_exptl_absorpt_correction_T_min 0.448
_exptl_absorpt_correction_type gaussian
_exptl_absorpt_process_details
;
CrysAlisPro 1.171.39.46 (Rigaku Oxford Diffraction, 2018)
Numerical absorption correction based on gaussian integration over
a multifaceted crystal model.
Empirical absorption correction using spherical harmonics,
 implemented in SCALE3 ABSPACK scaling algorithm.
;
_exptl_crystal_colour 'metallic dark violet'
_exptl_crystal_density_diffrn 2.386
_exptl_crystal_description plate
_exptl_crystal_F_000 538
_exptl_crystal_size_max 0.328
_exptl_crystal_size_mid 0.175
_exptl_crystal_size_min 0.083
_refine_diff_density_max 1.595
_refine_diff_density_min -0.949
_refine_diff_density_rms 0.206
_refine_ls_extinction_method none
_refine_ls_goodness_of_fit_ref 1.142
_refine_ls_hydrogen_treatment constr
_refine_ls_matrix_type full
_refine_ls_number_parameters 191
_refine_ls_number_reflns 3771
_refine_ls_number_restraints 0
_refine_ls_restrained_S_all 1.142
_refine_ls_R_factor_all 0.0568
_refine_ls_R_factor_gt 0.0418
_refine_ls_shift/su_max 0.000
_refine_ls_shift/su_mean 0.000
_refine_ls_structure_factor_coef Fsqd
_refine_ls_weighting_details 'w=1/[\s^2^(Fo^2^)+(0.0125P)^2^+3.5769P] where P=(Fo^2^+2Fc^2^)/3'
_refine_ls_weighting_scheme calc
_refine_ls_wR_factor_gt 0.0751
_refine_ls_wR_factor_ref 0.0816
_reflns_Friedel_coverage 0.000
_reflns_number_gt 3102
_reflns_number_total 3771
_reflns_threshold_expression 'I > 2\s(I)'
_cod_data_source_file d0dt03962d2.cif
_cod_data_source_block Cu(I2-L1)NO3
_cod_depositor_comments 'Adding full bibliography for 7706630--7706633.cif.'
_cod_original_cell_volume 801.80(9)
_cod_database_code 7706630
_shelx_shelxl_version_number 2018/3
_shelx_space_group_comment
;
The symmetry employed for this shelxl refinement is uniquely defined
by the following loop, which should always be used as a source of
symmetry information in preference to the above space-group names.
They are only intended as comments.
;
_shelx_estimated_absorpt_t_min 0.271
_shelx_estimated_absorpt_t_max 0.664
_publcif_funding_html
;
;

loop_
_space_group_symop_operation_xyz
'x, y, z'
'-x, -y, -z'

loop_
_atom_site_label
_atom_site_type_symbol
_atom_site_fract_x
_atom_site_fract_y
_atom_site_fract_z
_atom_site_U_iso_or_equiv
_atom_site_adp_type
_atom_site_occupancy
_atom_site_site_symmetry_order
_atom_site_calc_flag
_atom_site_refinement_flags_posn
_atom_site_refinement_flags_adp
_atom_site_refinement_flags_occupancy
_atom_site_disorder_assembly
_atom_site_disorder_group
I2 I 0.50945(6) 0.15407(6) 0.08461(3) 0.01731(12) Uani 1 1 d . . . . .
I1 I 0.07046(6) 0.81823(5) 0.11832(3) 0.01697(11) Uani 1 1 d . . . . .
Cu1 Cu 0.20913(10) 0.61038(9) 0.49093(6) 0.01035(17) Uani 1 1 d . . . . .
O1 O 0.1465(6) 0.6236(5) 0.3513(3) 0.0133(9) Uani 1 1 d . . . . .
N1 N 0.2691(6) 0.3599(6) 0.5251(4) 0.0100(11) Uani 1 1 d . . . . .
N2 N 0.1772(7) 0.6212(7) 0.6371(4) 0.0107(11) Uani 1 1 d . . . . .
C3 C 0.2963(8) 0.4726(8) 0.1290(5) 0.0132(13) Uani 1 1 d . . . . .
H3 H 0.291201 0.513670 0.055372 0.016 Uiso 1 1 calc R U . . .
C2 C 0.2149(8) 0.5752(8) 0.1880(5) 0.0121(13) Uani 1 1 d . . . . .
C8 C 0.2782(8) 0.2585(8) 0.6341(5) 0.0129(13) Uani 1 1 d . . . . .
H8A H 0.347572 0.143036 0.639877 0.015 Uiso 1 1 calc R U . . .
H8B H 0.156245 0.247209 0.657633 0.015 Uiso 1 1 calc R U . . .
C4 C 0.3862(8) 0.3088(8) 0.1764(5) 0.0126(13) Uani 1 1 d . . . . .
C1 C 0.2215(8) 0.5214(8) 0.2986(5) 0.0103(12) Uani 1 1 d . . . . .
C9 C 0.3659(8) 0.3420(8) 0.7038(5) 0.0103(12) Uani 1 1 d . . . . .
H9A H 0.397550 0.258490 0.772048 0.012 Uiso 1 1 calc R U . . .
H9B H 0.477894 0.371808 0.672272 0.012 Uiso 1 1 calc R U . . .
C7 C 0.3190(8) 0.2808(8) 0.4558(5) 0.0129(13) Uani 1 1 d . . . . .
H7 H 0.362178 0.161784 0.480128 0.015 Uiso 1 1 calc R U . . .
C12 C 0.1135(9) 0.6624(9) 0.8341(5) 0.0190(15) Uani 1 1 d . . . . .
H12 H 0.090638 0.675187 0.901922 0.023 Uiso 1 1 calc R U . . .
C6 C 0.3162(8) 0.3540(8) 0.3452(5) 0.0113(13) Uani 1 1 d . . . . .
C14 C 0.0735(8) 0.7619(8) 0.6517(5) 0.0145(13) Uani 1 1 d . . . . .
H14 H 0.021206 0.847791 0.592283 0.017 Uiso 1 1 calc R U . . .
C5 C 0.3960(8) 0.2491(8) 0.2828(5) 0.0123(13) Uani 1 1 d . . . . .
H5 H 0.456836 0.136726 0.314596 0.015 Uiso 1 1 calc R U . . .
C13 C 0.0389(9) 0.7886(9) 0.7476(5) 0.0163(14) Uani 1 1 d . . . . .
H13 H -0.034150 0.890596 0.754473 0.020 Uiso 1 1 calc R U . . .
C11 C 0.2217(9) 0.5178(9) 0.8203(5) 0.0176(15) Uani 1 1 d . . . . .
H11 H 0.276011 0.431352 0.878937 0.021 Uiso 1 1 calc R U . . .
C10 C 0.2515(8) 0.4982(8) 0.7205(5) 0.0148(14) Uani 1 1 d . . . . .
Cl1 Cl 0.2695(2) 0.8741(2) 0.43842(12) 0.0159(3) Uani 1 1 d . . . . .

loop_
_atom_site_aniso_label
_atom_site_aniso_U_11
_atom_site_aniso_U_22
_atom_site_aniso_U_33
_atom_site_aniso_U_23
_atom_site_aniso_U_13
_atom_site_aniso_U_12
I2 0.0228(2) 0.0136(2) 0.0161(2) -0.00751(18) 0.00414(18) 0.00016(17)
I1 0.0248(2) 0.0108(2) 0.0117(2) -0.00134(17) 0.00101(18) 0.00333(17)
Cu1 0.0120(4) 0.0073(4) 0.0111(4) -0.0023(3) 0.0002(3) -0.0005(3)
O1 0.020(2) 0.007(2) 0.012(2) -0.0039(18) 0.0010(19) 0.0010(18)
N1 0.011(2) 0.007(3) 0.010(2) -0.001(2) 0.001(2) 0.000(2)
N2 0.014(3) 0.010(3) 0.009(2) -0.004(2) 0.001(2) -0.004(2)
C3 0.016(3) 0.011(3) 0.013(3) -0.004(3) 0.003(3) -0.003(3)
C2 0.013(3) 0.006(3) 0.015(3) 0.002(2) -0.002(3) -0.001(2)
C8 0.017(3) 0.009(3) 0.011(3) -0.001(3) 0.004(3) -0.001(3)
C4 0.016(3) 0.010(3) 0.014(3) -0.008(3) 0.006(3) 0.000(2)
C1 0.007(3) 0.014(3) 0.010(3) -0.005(3) 0.004(2) -0.001(2)
C9 0.008(3) 0.009(3) 0.011(3) 0.001(2) -0.002(2) -0.001(2)
C7 0.008(3) 0.008(3) 0.022(3) -0.003(3) -0.004(3) 0.000(2)
C12 0.019(3) 0.021(4) 0.020(3) -0.009(3) 0.000(3) -0.005(3)
C6 0.010(3) 0.011(3) 0.014(3) -0.003(3) -0.002(3) -0.003(2)
C14 0.016(3) 0.008(3) 0.021(3) -0.004(3) 0.004(3) -0.006(3)
C5 0.014(3) 0.010(3) 0.015(3) -0.003(3) 0.003(3) -0.007(2)
C13 0.017(3) 0.014(4) 0.019(3) -0.008(3) 0.002(3) -0.003(3)
C11 0.019(3) 0.019(4) 0.019(3) -0.010(3) -0.005(3) -0.005(3)
C10 0.012(3) 0.016(4) 0.019(3) -0.006(3) -0.004(3) -0.006(3)
Cl1 0.0179(7) 0.0095(8) 0.0197(8) -0.0025(6) 0.0030(7) -0.0030(6)

loop_
_atom_type_symbol
_atom_type_description
_atom_type_scat_dispersion_real
_atom_type_scat_dispersion_imag
_atom_type_scat_source
C C 0.0033 0.0016 'International Tables Vol C Tables 4.2.6.8 and 6.1.1.4'
H H 0.0000 0.0000 'International Tables Vol C Tables 4.2.6.8 and 6.1.1.4'
Cl Cl 0.1484 0.1585 'International Tables Vol C Tables 4.2.6.8 and 6.1.1.4'
Cu Cu 0.3201 1.2651 'International Tables Vol C Tables 4.2.6.8 and 6.1.1.4'
I I -0.4742 1.8119 'International Tables Vol C Tables 4.2.6.8 and 6.1.1.4'
N N 0.0061 0.0033 'International Tables Vol C Tables 4.2.6.8 and 6.1.1.4'
O O 0.0106 0.0060 'International Tables Vol C Tables 4.2.6.8 and 6.1.1.4'

loop_
_exptl_crystal_face_index_h
_exptl_crystal_face_index_k
_exptl_crystal_face_index_l
_exptl_crystal_face_perp_dist
-10 1 -2 0.1161
-1 -3 16 0.0345
2 3 -16 0.0429
-7 7 3 0.1315
-11 -4 -1 0.0892
0 -12 -4 0.0714
2 12 4 0.0918
3 7 -11 0.0649
10 6 4 0.1736
0 -3 -19 0.0395
-6 -2 -15 0.0664
10 1 4 0.1888
1 3 19 0.0410
3 11 8 0.0824
-8 -4 10 0.0742
-6 4 -10 0.1083

loop_
_geom_angle_atom_site_label_1
_geom_angle_atom_site_label_2
_geom_angle_atom_site_label_3
_geom_angle
_geom_angle_site_symmetry_1
_geom_angle_site_symmetry_3
_geom_angle_publ_flag
O1 Cu1 N1 91.14(19) . . ?
O1 Cu1 N2 158.7(2) . . ?
N1 Cu1 N2 95.3(2) . . ?
O1 Cu1 Cl1 89.67(14) . . ?
N1 Cu1 Cl1 154.61(16) . . ?
N2 Cu1 Cl1 93.00(16) . . ?
C1 O1 Cu1 125.4(4) . . ?
C7 N1 C8 117.5(5) . . ?
C7 N1 Cu1 122.1(4) . . ?
C8 N1 Cu1 120.0(4) . . ?
C14 N2 C10 118.9(5) . . ?
C14 N2 Cu1 116.7(4) . . ?
C10 N2 Cu1 124.4(4) . . ?
C2 C3 C4 120.3(6) . . ?
C2 C3 H3 119.9 . . ?
C4 C3 H3 119.9 . . ?
C3 C2 C1 122.2(6) . . ?
C3 C2 I1 120.9(5) . . ?
C1 C2 I1 116.9(4) . . ?
N1 C8 C9 110.9(5) . . ?
N1 C8 H8A 109.5 . . ?
C9 C8 H8A 109.5 . . ?
N1 C8 H8B 109.5 . . ?
C9 C8 H8B 109.5 . . ?
H8A C8 H8B 108.1 . . ?
C5 C4 C3 120.3(6) . . ?
C5 C4 I2 120.1(5) . . ?
C3 C4 I2 119.7(4) . . ?
O1 C1 C2 120.2(5) . . ?
O1 C1 C6 123.4(5) . . ?
C2 C1 C6 116.4(5) . . ?
C10 C9 C8 113.9(5) . . ?
C10 C9 H9A 108.8 . . ?
C8 C9 H9A 108.8 . . ?
C10 C9 H9B 108.8 . . ?
C8 C9 H9B 108.8 . . ?
H9A C9 H9B 107.7 . . ?
N1 C7 C6 126.6(6) . . ?
N1 C7 H7 116.7 . . ?
C6 C7 H7 116.7 . . ?
C11 C12 C13 119.0(6) . . ?
C11 C12 H12 120.5 . . ?
C13 C12 H12 120.5 . . ?
C5 C6 C1 120.4(6) . . ?
C5 C6 C7 118.0(6) . . ?
C1 C6 C7 121.3(6) . . ?
N2 C14 C13 123.7(6) . . ?
N2 C14 H14 118.2 . . ?
C13 C14 H14 118.2 . . ?
C4 C5 C6 120.4(6) . . ?
C4 C5 H5 119.8 . . ?
C6 C5 H5 119.8 . . ?
C14 C13 C12 118.0(6) . . ?
C14 C13 H13 121.0 . . ?
C12 C13 H13 121.0 . . ?
C12 C11 C10 120.2(6) . . ?
C12 C11 H11 119.9 . . ?
C10 C11 H11 119.9 . . ?
N2 C10 C11 120.2(6) . . ?
N2 C10 C9 118.6(5) . . ?
C11 C10 C9 121.2(6) . . ?

loop_
_geom_bond_atom_site_label_1
_geom_bond_atom_site_label_2
_geom_bond_distance
_geom_bond_site_symmetry_2
_geom_bond_publ_flag
I2 C4 2.096(6) . ?
I1 C2 2.090(6) . ?
Cu1 O1 1.903(4) . ?
Cu1 N1 1.973(5) . ?
Cu1 N2 1.987(5) . ?
Cu1 Cl1 2.2460(17) . ?
O1 C1 1.292(7) . ?
N1 C7 1.286(8) . ?
N1 C8 1.471(8) . ?
N2 C14 1.344(8) . ?
N2 C10 1.345(8) . ?
C3 C2 1.371(9) . ?
C3 C4 1.390(9) . ?
C3 H3 0.9500 . ?
C2 C1 1.423(8) . ?
C8 C9 1.527(8) . ?
C8 H8A 0.9900 . ?
C8 H8B 0.9900 . ?
C4 C5 1.373(9) . ?
C1 C6 1.424(9) . ?
C9 C10 1.491(9) . ?
C9 H9A 0.9900 . ?
C9 H9B 0.9900 . ?
C7 C6 1.439(9) . ?
C7 H7 0.9500 . ?
C12 C11 1.379(9) . ?
C12 C13 1.383(9) . ?
C12 H12 0.9500 . ?
C6 C5 1.414(9) . ?
C14 C13 1.370(9) . ?
C14 H14 0.9500 . ?
C5 H5 0.9500 . ?
C13 H13 0.9500 . ?
C11 C10 1.395(9) . ?
C11 H11 0.9500 . ?

loop_
_geom_torsion_atom_site_label_1
_geom_torsion_atom_site_label_2
_geom_torsion_atom_site_label_3
_geom_torsion_atom_site_label_4
_geom_torsion
_geom_torsion_site_symmetry_1
_geom_torsion_site_symmetry_2
_geom_torsion_site_symmetry_3
_geom_torsion_site_symmetry_4
_geom_torsion_publ_flag
C4 C3 C2 C1 1.4(10) . . . . ?
C4 C3 C2 I1 -177.5(5) . . . . ?
C7 N1 C8 C9 133.0(6) . . . . ?
Cu1 N1 C8 C9 -40.0(6) . . . . ?
C2 C3 C4 C5 -0.8(10) . . . . ?
C2 C3 C4 I2 179.9(5) . . . . ?
Cu1 O1 C1 C2 -156.2(4) . . . . ?
Cu1 O1 C1 C6 22.7(8) . . . . ?
C3 C2 C1 O1 178.4(6) . . . . ?
I1 C2 C1 O1 -2.7(8) . . . . ?
C3 C2 C1 C6 -0.6(9) . . . . ?
I1 C2 C1 C6 178.3(4) . . . . ?
N1 C8 C9 C10 72.6(7) . . . . ?
C8 N1 C7 C6 178.1(6) . . . . ?
Cu1 N1 C7 C6 -9.0(9) . . . . ?
O1 C1 C6 C5 -179.6(6) . . . . ?
C2 C1 C6 C5 -0.7(9) . . . . ?
O1 C1 C6 C7 6.4(9) . . . . ?
C2 C1 C6 C7 -174.7(5) . . . . ?
N1 C7 C6 C5 172.8(6) . . . . ?
N1 C7 C6 C1 -13.1(10) . . . . ?
C10 N2 C14 C13 0.3(9) . . . . ?
Cu1 N2 C14 C13 -179.9(5) . . . . ?
C3 C4 C5 C6 -0.5(9) . . . . ?
I2 C4 C5 C6 178.8(4) . . . . ?
C1 C6 C5 C4 1.3(9) . . . . ?
C7 C6 C5 C4 175.4(6) . . . . ?
N2 C14 C13 C12 -0.8(10) . . . . ?
C11 C12 C13 C14 1.3(10) . . . . ?
C13 C12 C11 C10 -1.4(10) . . . . ?
C14 N2 C10 C11 -0.4(9) . . . . ?
Cu1 N2 C10 C11 179.8(5) . . . . ?
C14 N2 C10 C9 179.7(5) . . . . ?
Cu1 N2 C10 C9 -0.1(8) . . . . ?
C12 C11 C10 N2 1.0(10) . . . . ?
C12 C11 C10 C9 -179.1(6) . . . . ?
C8 C9 C10 N2 -51.4(8) . . . . ?
C8 C9 C10 C11 128.7(6) . . . . ?
